data_4061893
_journal_name_full Organometallics
_journal_year 2003
_chemical_formula_sum 'C22 H24 F6 N2 O4 Pd2'
_chemical_formula_weight 707.23
_space_group_IT_number 19
_symmetry_cell_setting orthorhombic
_symmetry_space_group_name_Hall 'P 2ac 2ab'
_symmetry_space_group_name_H-M 'P 21 21 21'
_cell_angle_alpha 90.00
_cell_angle_beta 90.00
_cell_angle_gamma 90.00
_cell_formula_units_Z 4
_cell_length_a 10.05000(10)
_cell_length_b 14.6781(2)
_cell_length_c 17.2111(3)
_cell_measurement_temperature 150(2)
_cell_volume 2538.89(6)
_diffrn_ambient_temperature 150(2)
_exptl_crystal_density_diffrn 1.850
_cod_depositor_comments
;
The following automatic conversions were performed:
'_symmetry_cell_setting' value 'Orthorhombic' changed to 'orthorhombic'
according to '/home/saulius/struct/CIF-dictionaries/cif_core.dic'
dictionary named 'cif_core.dic' version 2.4.1 from 2010-06-29.

Automatic conversion script
Id: cif_fix_enum 1527 2010-12-29 10:47:43Z saulius 
;
_cod_database_code 4061893

loop_
_symmetry_equiv_pos_as_xyz
'x, y, z'
'x+1/2, -y+1/2, -z'
'-x, y+1/2, -z+1/2'
'-x+1/2, -y, z+1/2'

loop_
_atom_site_label
_atom_site_type_symbol
_atom_site_fract_x
_atom_site_fract_y
_atom_site_fract_z
_atom_site_U_iso_or_equiv
_atom_site_adp_type
_atom_site_occupancy
_atom_site_symmetry_multiplicity
_atom_site_calc_flag
_atom_site_refinement_flags
_atom_site_disorder_assembly
_atom_site_disorder_group
Pd1 Pd 0.06860(3) 0.121571(17) 0.123198(15) 0.02404(9) Uani 1 1 d . . .
Pd2 Pd -0.12084(2) -0.022631(18) 0.188193(16) 0.02533(10) Uani 1 1 d . . .
O1 O 0.0530(3) -0.10196(17) 0.15805(16) 0.0335(6) Uani 1 1 d . . .
O2 O 0.1894(2) 0.00781(16) 0.11330(16) 0.0321(6) Uani 1 1 d . . .
O1' O 0.1097(3) 0.12874(17) 0.24708(14) 0.0329(6) Uani 1 1 d . . .
O2' O -0.0306(3) 0.01902(18) 0.28988(14) 0.0323(6) Uani 1 1 d . . .
F1 F 0.2234(3) -0.2200(2) 0.1007(3) 0.1171(19) Uani 1 1 d . . .
F2 F 0.3609(3) -0.11769(19) 0.07077(17) 0.0573(7) Uani 1 1 d . . .
F3 F 0.3329(3) -0.1556(3) 0.18575(18) 0.0841(12) Uani 1 1 d . . .
F1' F 0.0272(3) 0.1669(2) 0.40980(17) 0.0671(9) Uani 1 1 d . . .
F2' F 0.0813(3) 0.02762(17) 0.42739(13) 0.0506(6) Uani 1 1 d . . .
F3' F 0.2244(2) 0.12186(19) 0.38716(13) 0.0467(6) Uani 1 1 d . . .
N1' N -0.0346(3) 0.2428(2) 0.12126(19) 0.0298(6) Uani 1 1 d . . .
N1 N -0.2325(3) -0.0706(2) 0.09641(18) 0.0317(7) Uani 1 1 d . . .
C1 C 0.1584(3) -0.0717(2) 0.1313(2) 0.0249(7) Uani 1 1 d . . .
C2 C 0.2685(4) -0.1425(3) 0.1196(2) 0.0334(8) Uani 1 1 d . . .
C3 C -0.2884(4) 0.0385(3) 0.2142(2) 0.0308(8) Uani 1 1 d . . .
C4 C -0.3235(4) 0.0747(3) 0.2857(3) 0.0385(9) Uani 1 1 d . . .
H4 H -0.2620 0.0733 0.3276 0.038(12) Uiso 1 1 calc R . .
C5 C -0.4485(4) 0.1131(3) 0.2960(3) 0.0466(11) Uani 1 1 d . . .
H5 H -0.4723 0.1381 0.3450 0.046(13) Uiso 1 1 calc R . .
C6 C -0.5385(4) 0.1149(3) 0.2351(3) 0.0494(12) Uani 1 1 d . . .
H6 H -0.6235 0.1418 0.2425 0.056(14) Uiso 1 1 calc R . .
C7 C -0.5057(4) 0.0778(3) 0.1635(3) 0.0469(11) Uani 1 1 d . . .
H7 H -0.5688 0.0774 0.1224 0.047(13) Uiso 1 1 calc R . .
C8 C -0.3797(4) 0.0414(2) 0.1526(2) 0.0348(8) Uani 1 1 d . . .
C9 C -0.3323(4) 0.0014(3) 0.0774(2) 0.0367(9) Uani 1 1 d . . .
H9A H -0.4080 -0.0253 0.0485 0.038(12) Uiso 1 1 calc R . .
H9B H -0.2911 0.0492 0.0448 0.061(16) Uiso 1 1 calc R . .
C10 C -0.1545(5) -0.0940(3) 0.0257(2) 0.0422(10) Uani 1 1 d . . .
H10A H -0.1079 -0.0396 0.0070 0.045(13) Uiso 1 1 calc R . .
H10B H -0.2148 -0.1163 -0.0148 0.038(11) Uiso 1 1 calc R . .
H10C H -0.0894 -0.1415 0.0383 0.038(12) Uiso 1 1 calc R . .
C11 C -0.3020(4) -0.1546(3) 0.1230(3) 0.0371(9) Uani 1 1 d . . .
H11A H -0.3543 -0.1409 0.1696 0.044(12) Uiso 1 1 calc R . .
H11B H -0.2361 -0.2018 0.1352 0.023(9) Uiso 1 1 calc R . .
H11C H -0.3613 -0.1765 0.0819 0.047(12) Uiso 1 1 calc R . .
C1' C 0.0558(4) 0.0800(2) 0.2968(2) 0.0262(7) Uani 1 1 d . . .
C2' C 0.0973(4) 0.0986(2) 0.3812(2) 0.0297(8) Uani 1 1 d . . .
C3' C 0.0385(4) 0.1266(2) 0.0111(2) 0.0266(7) Uani 1 1 d . . .
C4' C 0.1049(4) 0.0776(3) -0.0459(2) 0.0343(8) Uani 1 1 d . . .
H4' H 0.1704 0.0341 -0.0316 0.042(12) Uiso 1 1 calc R . .
C5' C 0.0762(5) 0.0920(3) -0.1243(2) 0.0433(10) Uani 1 1 d . . .
H5' H 0.1203 0.0570 -0.1629 0.052(14) Uiso 1 1 calc R . .
C6' C -0.0156(5) 0.1566(4) -0.1459(3) 0.0497(11) Uani 1 1 d . . .
H6' H -0.0336 0.1670 -0.1994 0.11(2) Uiso 1 1 calc R . .
C7' C -0.0819(5) 0.2066(3) -0.0897(3) 0.0438(10) Uani 1 1 d . . .
H7' H -0.1447 0.2516 -0.1048 0.036(11) Uiso 1 1 calc R . .
C8' C -0.0569(4) 0.1913(2) -0.0118(2) 0.0306(8) Uani 1 1 d . . .
C9' C -0.1249(4) 0.2404(3) 0.0525(2) 0.0353(8) Uani 1 1 d . . .
H9'1 H -0.2088 0.2089 0.0661 0.048(13) Uiso 1 1 calc R . .
H9'2 H -0.1468 0.3033 0.0360 0.027(10) Uiso 1 1 calc R . .
C10' C -0.1139(4) 0.2614(3) 0.1923(2) 0.0412(10) Uani 1 1 d . . .
H10D H -0.0550 0.2619 0.2377 0.056(14) Uiso 1 1 calc R . .
H10E H -0.1814 0.2138 0.1988 0.036(11) Uiso 1 1 calc R . .
H10F H -0.1577 0.3208 0.1874 0.022(9) Uiso 1 1 calc R . .
C11' C 0.0634(4) 0.3179(3) 0.1120(3) 0.0412(9) Uani 1 1 d . . .
H11D H 0.1223 0.3196 0.1574 0.080(19) Uiso 1 1 calc R . .
H11E H 0.0162 0.3761 0.1075 0.045(13) Uiso 1 1 calc R . .
H11F H 0.1164 0.3075 0.0650 0.051(13) Uiso 1 1 calc R . .

loop_
_atom_site_aniso_label
_atom_site_aniso_U_11
_atom_site_aniso_U_22
_atom_site_aniso_U_33
_atom_site_aniso_U_23
_atom_site_aniso_U_13
_atom_site_aniso_U_12
Pd1 0.02785(15) 0.01988(13) 0.02438(14) 0.00211(10) 0.00175(10) 0.00331(10)
Pd2 0.02112(14) 0.02752(15) 0.02735(15) -0.00158(11) -0.00055(10) -0.00134(10)
O1 0.0266(13) 0.0270(13) 0.0469(15) 0.0037(11) 0.0047(12) 0.0033(10)
O2 0.0287(13) 0.0253(13) 0.0424(15) 0.0059(12) 0.0038(12) 0.0035(10)
O1' 0.0410(15) 0.0321(13) 0.0255(12) 0.0034(11) -0.0033(11) -0.0050(13)
O2' 0.0325(13) 0.0373(14) 0.0269(12) 0.0004(11) -0.0036(10) -0.0058(12)
F1 0.0472(17) 0.0401(17) 0.264(6) -0.056(3) 0.022(3) 0.0038(14)
F2 0.0556(16) 0.0536(15) 0.0628(16) 0.0186(14) 0.0305(14) 0.0217(14)
F3 0.077(2) 0.123(3) 0.0525(17) 0.0270(18) 0.0054(15) 0.069(2)
F1' 0.077(2) 0.0722(19) 0.0517(16) -0.0272(15) -0.0164(15) 0.0392(17)
F2' 0.0749(18) 0.0467(13) 0.0303(11) 0.0079(11) -0.0119(12) -0.0220(13)
F3' 0.0430(14) 0.0587(15) 0.0385(13) 0.0068(12) -0.0125(11) -0.0165(12)
N1' 0.0325(15) 0.0252(14) 0.0317(15) -0.0014(13) 0.0033(13) 0.0071(12)
N1 0.0273(16) 0.0332(17) 0.0346(17) -0.0047(14) -0.0027(13) -0.0042(13)
C1 0.0243(17) 0.0259(16) 0.0244(17) 0.0012(14) -0.0021(13) 0.0018(13)
C2 0.0324(19) 0.0284(19) 0.040(2) 0.0034(17) 0.0077(17) 0.0037(15)
C3 0.0254(18) 0.0294(19) 0.0375(19) 0.0027(16) 0.0005(15) -0.0018(14)
C4 0.0306(19) 0.039(2) 0.046(2) -0.0061(19) 0.0092(18) -0.0011(18)
C5 0.043(2) 0.038(2) 0.059(3) 0.001(2) 0.020(2) -0.0017(19)
C6 0.027(2) 0.031(2) 0.090(4) 0.001(2) 0.015(2) 0.0054(17)
C7 0.027(2) 0.0298(19) 0.084(4) -0.001(2) -0.008(2) 0.0011(18)
C8 0.0289(18) 0.0278(18) 0.048(2) 0.0007(17) -0.0080(17) -0.0054(16)
C9 0.035(2) 0.034(2) 0.041(2) 0.0002(17) -0.0117(17) -0.0015(17)
C10 0.041(2) 0.049(2) 0.036(2) -0.0114(19) 0.0025(18) -0.0140(19)
C11 0.036(2) 0.0320(19) 0.043(2) -0.0044(18) -0.0005(18) -0.0064(16)
C1' 0.0283(17) 0.0271(16) 0.0233(17) -0.0020(14) -0.0010(14) 0.0046(15)
C2' 0.035(2) 0.0251(17) 0.0288(18) -0.0003(14) -0.0033(15) 0.0027(14)
C3' 0.0317(18) 0.0182(15) 0.0300(17) -0.0001(14) 0.0016(14) -0.0031(14)
C4' 0.042(2) 0.0267(17) 0.034(2) -0.0064(15) 0.0061(16) -0.0023(17)
C5' 0.057(3) 0.044(2) 0.0292(19) -0.0131(18) 0.011(2) -0.018(2)
C6' 0.062(3) 0.060(3) 0.026(2) 0.0035(19) -0.0069(19) -0.014(2)
C7' 0.048(2) 0.043(2) 0.040(2) 0.0099(19) -0.0116(19) -0.0012(19)
C8' 0.0302(18) 0.0278(17) 0.0339(19) 0.0051(15) -0.0032(16) -0.0030(16)
C9' 0.0300(18) 0.0340(19) 0.042(2) 0.0036(17) -0.0044(17) 0.0061(17)
C10' 0.055(3) 0.035(2) 0.034(2) -0.0060(17) 0.012(2) 0.0131(19)
C11' 0.044(2) 0.0259(18) 0.054(3) -0.0040(18) 0.006(2) -0.0022(17)

loop_
_geom_bond_atom_site_label_1
_geom_bond_atom_site_label_2
_geom_bond_distance
_geom_bond_site_symmetry_2
_geom_bond_publ_flag
Pd1 C3' 1.954(3) . ?
Pd1 N1' 2.059(3) . ?
Pd1 O2 2.072(2) . ?
Pd1 O1' 2.174(2) . ?
Pd1 Pd2 3.0588(4) . ?
Pd2 C3 1.960(4) . ?
Pd2 N1 2.062(3) . ?
Pd2 O2' 2.064(2) . ?
Pd2 O1 2.163(3) . ?
O1 C1 1.238(4) . ?
O2 C1 1.247(4) . ?
O1' C1' 1.239(4) . ?
O2' C1' 1.253(4) . ?
F1 C2 1.266(5) . ?
F2 C2 1.304(5) . ?
F3 C2 1.324(5) . ?
F1' C2' 1.321(4) . ?
F2' C2' 1.320(4) . ?
F3' C2' 1.326(4) . ?
N1' C10' 1.486(5) . ?
N1' C11' 1.487(5) . ?
N1' C9' 1.493(5) . ?
N1 C10 1.488(5) . ?
N1 C11 1.489(5) . ?
N1 C9 1.493(5) . ?
C1 C2 1.532(5) . ?
C3 C4 1.386(5) . ?
C3 C8 1.402(5) . ?
C4 C5 1.388(6) . ?
C4 H4 0.9500 . ?
C5 C6 1.384(7) . ?
C5 H5 0.9500 . ?
C6 C7 1.388(7) . ?
C6 H6 0.9500 . ?
C7 C8 1.387(6) . ?
C7 H7 0.9500 . ?
C8 C9 1.499(6) . ?
C9 H9A 0.9900 . ?
C9 H9B 0.9900 . ?
C10 H10A 0.9800 . ?
C10 H10B 0.9800 . ?
C10 H10C 0.9800 . ?
C11 H11A 0.9800 . ?
C11 H11B 0.9800 . ?
C11 H11C 0.9800 . ?
C1' C2' 1.536(5) . ?
C3' C4' 1.388(5) . ?
C3' C8' 1.406(5) . ?
C4' C5' 1.395(6) . ?
C4' H4' 0.9500 . ?
C5' C6' 1.375(7) . ?
C5' H5' 0.9500 . ?
C6' C7' 1.384(7) . ?
C6' H6' 0.9500 . ?
C7' C8' 1.383(6) . ?
C7' H7' 0.9500 . ?
C8' C9' 1.486(5) . ?
C9' H9'1 0.9900 . ?
C9' H9'2 0.9900 . ?
C10' H10D 0.9800 . ?
C10' H10E 0.9800 . ?
C10' H10F 0.9800 . ?
C11' H11D 0.9800 . ?
C11' H11E 0.9800 . ?
C11' H11F 0.9800 . ?
